data_2221143
loop_
_publ_author_name
'El Glaoui, Meher'
'Jeanneau, Erwann'
'Rzaigui, Mohamed'
'Ben Nasr, Cherif'

_publ_section_title
;
 4-(3-Ammoniopropyl)morpholin-4-ium tetrachloridozincate(II)
;
_journal_coeditor_code LX2089
_journal_issue 3
_journal_name_full 'Acta Crystallographica Section E'
_journal_page_first m282
_journal_paper_doi 10.1107/S1600536809004346
_journal_volume 65
_journal_year 2009
_chemical_formula_iupac '(C7 H18 N2 O) [Zn Cl4]'
_chemical_formula_moiety 'C7 H18 N2 O 2+, Cl4 Zn 2-'
_chemical_formula_sum 'C7 H18 Cl4 N2 O Zn'
_chemical_formula_weight 353.42
_chemical_name_systematic
;
4-(3-Ammoniopropyl)morpholin-4-ium tetrachloridozincate(II)
;
_space_group_IT_number 14
_symmetry_cell_setting monoclinic
_symmetry_space_group_name_Hall '-P 2ybc'
_symmetry_space_group_name_H-M 'P 1 21/c 1'
_atom_sites_solution_hydrogens geom
_atom_sites_solution_primary direct
_cell_angle_alpha 90
_cell_angle_beta 100.759(4)
_cell_angle_gamma 90
_cell_formula_units_Z 4
_cell_length_a 6.2765(2)
_cell_length_b 14.3552(4)
_cell_length_c 15.4858(6)
_cell_measurement_reflns_used 7336
_cell_measurement_temperature 293
_cell_measurement_theta_max 29.1839
_cell_measurement_theta_min 2.8195
_cell_volume 1370.75(8)
_computing_cell_refinement 'CrysAlis RED (Oxford Diffraction, 2002)'
_computing_data_collection 'Xcalibur User Manual (Oxford Diffraction, 2002)'
_computing_data_reduction 'CrysAlis RED (Oxford Diffraction, 2002)'
_computing_molecular_graphics 'CAMERON (Watkin <i>et al.</i>,  1996)'
_computing_publication_material 'CRYSTALS (Betteridge <i>et al.</i>,  2003)'
_computing_structure_refinement 'CRYSTALS (Betteridge <i>et al.</i>,  2003)'
_computing_structure_solution 'SIR97 (Altomare <i>et al.</i>,  1999)'
_diffrn_ambient_temperature 293
_diffrn_detector_area_resol_mean 15.9897
_diffrn_measured_fraction_theta_full 0.997
_diffrn_measured_fraction_theta_max 0.880
_diffrn_measurement_device 'Oxford Diffraction XCALIBUR'
_diffrn_measurement_device_type 'Oxford Diffraction XCALIBUR area-detector'
_diffrn_measurement_method '\f and \w'
_diffrn_radiation_monochromator graphite
_diffrn_radiation_source 'Enhance (Mo) X-ray Source'
_diffrn_radiation_type 'Mo K\a'
_diffrn_radiation_wavelength 0.7107
_diffrn_reflns_av_R_equivalents 0.021
_diffrn_reflns_av_sigmaI/netI 0.0289
_diffrn_reflns_limit_h_max 8
_diffrn_reflns_limit_h_min -8
_diffrn_reflns_limit_k_max 18
_diffrn_reflns_limit_k_min -18
_diffrn_reflns_limit_l_max 20
_diffrn_reflns_limit_l_min -18
_diffrn_reflns_number 13120
_diffrn_reflns_theta_full 26.652
_diffrn_reflns_theta_max 29.288
_diffrn_reflns_theta_min 2.838
_diffrn_standards_number 0
_exptl_absorpt_coefficient_mu 2.549
_exptl_absorpt_correction_T_max 0.82
_exptl_absorpt_correction_T_min 0.63
_exptl_absorpt_correction_type multi-scan
_exptl_absorpt_process_details '(CrysAlis RED; Oxford Diffraction, 2002)'
_exptl_crystal_colour colorless
_exptl_crystal_density_diffrn 1.712
_exptl_crystal_density_method 'not measured'
_exptl_crystal_description block
_exptl_crystal_F_000 720
_exptl_crystal_size_max 0.17
_exptl_crystal_size_mid 0.09
_exptl_crystal_size_min 0.08
_refine_diff_density_max 0.27
_refine_diff_density_min -0.19
_refine_ls_extinction_coef 64(4)
_refine_ls_extinction_method 'Larson (1970), Equation 22'
_refine_ls_goodness_of_fit_ref 1.0392
_refine_ls_hydrogen_treatment constr
_refine_ls_matrix_type full
_refine_ls_number_parameters 137
_refine_ls_number_reflns 2696
_refine_ls_number_restraints 0
_refine_ls_R_factor_all 0.0249
_refine_ls_R_factor_gt 0.0189
_refine_ls_shift/su_max 0.001071
_refine_ls_structure_factor_coef F
_refine_ls_weighting_details
;
 Method, part 1, Chebychev polynomial, (Watkin, 1994, Prince, 1982)
 [weight] = 1.0/[A~0~*T~0~(x)+A~1~*T~1~(x) ... +A~n-1~]*T~n-1~(x)]
 where A~i~ are the Chebychev coefficients listed below and x= Fcalc/Fmax
 Method = Robust Weighting (Prince, 1982)
 W = [weight] * [1-(deltaF/6*sigmaF)^2^]^2^
 A~i~ are:
 8.69 -6.08 5.75
;
_refine_ls_weighting_scheme calc
_refine_ls_wR_factor_all 0.0236
_refine_ls_wR_factor_gt 0.0207
_refine_ls_wR_factor_ref 0.0203
_reflns_number_gt 2815
_reflns_number_total 3304
_reflns_threshold_expression I>2\s(I)
_cod_data_source_file lx2089.cif
_cod_data_source_block I
_cod_depositor_comments
;
The following automatic conversions were performed:
'_symmetry_cell_setting' value 'Monoclinic' changed to 'monoclinic'
according to '/home/saulius/struct/CIF-dictionaries/cif_core.dic'
dictionary named 'cif_core.dic' version 2.4.1 from 2010-06-29.

Automatic conversion script
Id: cif_fix_enum 1527 2010-12-29 10:47:43Z saulius 

The following automatic conversions were performed:

'_symmetry_cell_setting' value 'Monoclinic' changed to 'monoclinic'
according to /home/saulius/struct/CIF-dictionaries/cif_core.dic
dictionary named 'cif_core.dic' version 2.4.1 from 2010-06-29.

Automatic conversion script
Id: cif_fix_values 1715 2011-07-08 13:25:40Z adriana 
;
_cod_original_sg_symbol_H-M 'P 21/c'
_cod_original_formula_sum 'C7 H18 Cl4 N2 O1 Zn1'
_cod_database_code 2221143
_cod_database_fobs_code 2221143

loop_
_symmetry_equiv_pos_as_xyz
x,y,z
-x,-y,-z
-x,y+1/2,-z+1/2
x,-y+1/2,z+1/2

loop_
_atom_site_type_symbol
_atom_site_label
_atom_site_fract_x
_atom_site_fract_y
_atom_site_fract_z
_atom_site_U_iso_or_equiv
_atom_site_adp_type
_atom_site_occupancy
_atom_site_disorder_assembly
_atom_site_disorder_group
Zn Zn1 0.37044(3) 0.371470(11) 0.756164(11) 0.0273 Uani 1.0000 . .
Cl Cl1 0.48665(7) 0.47971(3) 0.85946(3) 0.0402 Uani 1.0000 . .
Cl Cl2 0.00747(6) 0.35230(3) 0.74949(3) 0.0367 Uani 1.0000 . .
Cl Cl3 0.51658(6) 0.22854(2) 0.79921(3) 0.0372 Uani 1.0000 . .
Cl Cl4 0.43433(6) 0.42069(3) 0.62551(2) 0.0402 Uani 1.0000 . .
C C1 0.2040(3) 0.73398(12) 0.47182(11) 0.0383 Uani 1.0000 . .
C C2 0.2358(3) 0.83554(14) 0.45739(12) 0.0468 Uani 1.0000 . .
C C3 -0.0795(3) 0.87396(11) 0.50847(11) 0.0441 Uani 1.0000 . .
C C4 -0.1308(2) 0.77313(10) 0.52356(10) 0.0319 Uani 1.0000 . .
C C5 0.0385(3) 0.61461(10) 0.54896(10) 0.0319 Uani 1.0000 . .
C C6 -0.1030(2) 0.58498(10) 0.61278(9) 0.0310 Uani 1.0000 . .
C C7 -0.0059(2) 0.60272(10) 0.70780(9) 0.0284 Uani 1.0000 . .
O O 0.0323(2) 0.88265(8) 0.43720(8) 0.0456 Uani 1.0000 . .
N N1 0.07386(18) 0.71776(8) 0.54268(7) 0.0256 Uani 1.0000 . .
N N2 -0.1501(2) 0.56344(9) 0.76395(8) 0.0355 Uani 1.0000 . .
H H1 0.1513 0.7371 0.5924 0.0370 Uiso 1.0000 . .
H H2 -0.0977 0.5758 0.8191 0.0530 Uiso 1.0000 . .
H H3 -0.1610 0.5037 0.7569 0.0543 Uiso 1.0000 . .
H H4 -0.2786 0.5881 0.7508 0.0540 Uiso 1.0000 . .
H H5 0.3391 0.7034 0.4902 0.0478 Uiso 1.0000 . .
H H6 0.1254 0.7059 0.4190 0.0461 Uiso 1.0000 . .
H H7 0.3247 0.8625 0.5090 0.0563 Uiso 1.0000 . .
H H8 0.3080 0.8410 0.4080 0.0566 Uiso 1.0000 . .
H H9 0.0095 0.9001 0.5612 0.0534 Uiso 1.0000 . .
H H10 -0.2154 0.9071 0.4938 0.0536 Uiso 1.0000 . .
H H11 -0.2037 0.7673 0.5727 0.0386 Uiso 1.0000 . .
H H12 -0.2185 0.7468 0.4714 0.0373 Uiso 1.0000 . .
H H13 0.1820 0.5879 0.5638 0.0378 Uiso 1.0000 . .
H H14 -0.0305 0.5963 0.4896 0.0376 Uiso 1.0000 . .
H H15 -0.1224 0.5188 0.6059 0.0375 Uiso 1.0000 . .
H H16 -0.2428 0.6161 0.5982 0.0365 Uiso 1.0000 . .
H H17 0.1334 0.5740 0.7240 0.0348 Uiso 1.0000 . .
H H18 0.0068 0.6679 0.7193 0.0354 Uiso 1.0000 . .

loop_
_atom_site_aniso_label
_atom_site_aniso_U_11
_atom_site_aniso_U_22
_atom_site_aniso_U_33
_atom_site_aniso_U_12
_atom_site_aniso_U_13
_atom_site_aniso_U_23
Zn1 0.02689(9) 0.02429(9) 0.02946(9) -0.00028(6) 0.00203(6) 0.00055(6)
Cl1 0.0496(2) 0.03524(19) 0.03582(19) -0.00756(15) 0.00812(16) -0.00963(14)
Cl2 0.02569(16) 0.03157(17) 0.0513(2) -0.00010(12) 0.00342(14) 0.00177(15)
Cl3 0.02699(16) 0.02632(16) 0.0545(2) 0.00182(12) -0.00201(15) 0.00397(15)
Cl4 0.0402(2) 0.0493(2) 0.03073(18) -0.00006(16) 0.00604(15) 0.00497(15)
C1 0.0350(8) 0.0496(9) 0.0336(8) 0.0016(7) 0.0147(6) 0.0046(7)
C2 0.0456(9) 0.0538(10) 0.0415(9) -0.0109(8) 0.0096(7) 0.0126(8)
C3 0.0648(11) 0.0334(8) 0.0370(8) 0.0071(7) 0.0177(8) 0.0041(6)
C4 0.0333(7) 0.0331(7) 0.0306(7) 0.0031(6) 0.0093(6) 0.0007(5)
C5 0.0405(8) 0.0261(7) 0.0297(7) 0.0009(5) 0.0084(6) -0.0024(5)
C6 0.0367(7) 0.0256(7) 0.0300(7) -0.0060(5) 0.0047(6) -0.0010(5)
C7 0.0318(7) 0.0238(6) 0.0293(7) -0.0020(5) 0.0052(5) 0.0007(5)
O 0.0610(8) 0.0437(7) 0.0337(6) 0.0007(5) 0.0133(5) 0.0131(5)
N1 0.0283(6) 0.0286(6) 0.0192(5) -0.0033(4) 0.0027(4) -0.0002(4)
N2 0.0441(7) 0.0331(6) 0.0310(6) -0.0010(5) 0.0119(5) 0.0018(5)

loop_
_atom_type_symbol
_atom_type_scat_dispersion_real
_atom_type_scat_dispersion_imag
_atom_type_scat_source
C 0.0033 0.0016 'International Tables Vol C 4.2.6.8 and 6.1.1.4'
H 0.0000 0.0000 'International Tables Vol C 4.2.6.8 and 6.1.1.4'
N 0.0061 0.0033 'International Tables Vol C 4.2.6.8 and 6.1.1.4'
O 0.0106 0.0060 'International Tables Vol C 4.2.6.8 and 6.1.1.4'
Cl 0.1484 0.1585 'International Tables Vol C 4.2.6.8 and 6.1.1.4'
Zn 0.2839 1.4301 'International Tables Vol C 4.2.6.8 and 6.1.1.4'

loop_
_geom_angle_atom_site_label_1
_geom_angle_atom_site_label_2
_geom_angle_atom_site_label_3
_geom_angle_site_symmetry_1
_geom_angle_site_symmetry_2
_geom_angle_site_symmetry_3
_geom_angle
_geom_angle_publ_flag
Cl1 Zn1 Cl2 . . . 107.710(16) ?
Cl1 Zn1 Cl3 . . . 110.593(17) ?
Cl2 Zn1 Cl3 . . . 104.316(14) ?
Cl1 Zn1 Cl4 . . . 109.501(17) ?
Cl2 Zn1 Cl4 . . . 109.997(17) ?
Cl3 Zn1 Cl4 . . . 114.428(17) ?
C2 O C3 . . . 109.87(13) ?
O C2 C1 . . . 110.87(14) ?
O C2 H7 . . . 110.3 ?
C1 C2 H7 . . . 109.9 ?
O C2 H8 . . . 108.8 ?
C1 C2 H8 . . . 107.1 ?
H7 C2 H8 . . . 109.9 ?
C2 C1 N1 . . . 111.48(13) ?
C2 C1 H5 . . . 111.0 ?
N1 C1 H5 . . . 106.6 ?
C2 C1 H6 . . . 110.1 ?
N1 C1 H6 . . . 107.0 ?
H5 C1 H6 . . . 110.5 ?
C1 N1 C5 . . . 107.86(11) ?
C1 N1 C4 . . . 109.72(11) ?
C5 N1 C4 . . . 113.91(11) ?
C1 N1 H1 . . . 107.7 ?
C5 N1 H1 . . . 108.7 ?
C4 N1 H1 . . . 108.8 ?
N1 C5 C6 . . . 115.63(11) ?
N1 C5 H13 . . . 105.3 ?
C6 C5 H13 . . . 111.7 ?
N1 C5 H14 . . . 104.5 ?
C6 C5 H14 . . . 109.2 ?
H13 C5 H14 . . . 110.3 ?
C5 C6 C7 . . . 114.36(12) ?
C5 C6 H16 . . . 109.5 ?
C7 C6 H16 . . . 109.4 ?
C5 C6 H15 . . . 106.5 ?
C7 C6 H15 . . . 107.2 ?
H16 C6 H15 . . . 109.8 ?
C6 C7 N2 . . . 109.25(12) ?
C6 C7 H18 . . . 110.7 ?
N2 C7 H18 . . . 107.7 ?
C6 C7 H17 . . . 111.5 ?
N2 C7 H17 . . . 108.1 ?
H18 C7 H17 . . . 109.5 ?
C7 N2 H2 . . . 109.7 ?
C7 N2 H3 . . . 110.2 ?
H2 N2 H3 . . . 109.4 ?
C7 N2 H4 . . . 110.5 ?
H2 N2 H4 . . . 108.0 ?
H3 N2 H4 . . . 109.0 ?
N1 C4 C3 . . . 109.92(13) ?
N1 C4 H11 . . . 108.4 ?
C3 C4 H11 . . . 110.6 ?
N1 C4 H12 . . . 107.1 ?
C3 C4 H12 . . . 110.5 ?
H11 C4 H12 . . . 110.3 ?
C4 C3 O . . . 110.79(13) ?
C4 C3 H9 . . . 110.1 ?
O C3 H9 . . . 109.2 ?
C4 C3 H10 . . . 107.7 ?
O C3 H10 . . . 108.4 ?
H9 C3 H10 . . . 110.5 ?

loop_
_geom_bond_atom_site_label_1
_geom_bond_atom_site_label_2
_geom_bond_site_symmetry_1
_geom_bond_site_symmetry_2
_geom_bond_distance
_geom_bond_publ_flag
Zn1 Cl1 . . 2.2515(4) ?
Zn1 Cl2 . . 2.2779(4) ?
Zn1 Cl3 . . 2.2950(4) ?
Zn1 Cl4 . . 2.2486(4) ?
O C2 . . 1.427(2) ?
O C3 . . 1.419(2) ?
C2 C1 . . 1.494(2) ?
C2 H7 . . 0.966 ?
C2 H8 . . 0.962 ?
C1 N1 . . 1.5036(18) ?
C1 H5 . . 0.950 ?
C1 H6 . . 0.961 ?
N1 C5 . . 1.5032(17) ?
N1 C4 . . 1.4922(18) ?
N1 H1 . . 0.875 ?
C5 C6 . . 1.508(2) ?
C5 H13 . . 0.966 ?
C5 H14 . . 0.976 ?
C6 C7 . . 1.5056(19) ?
C6 H16 . . 0.973 ?
C6 H15 . . 0.961 ?
C7 N2 . . 1.4790(18) ?
C7 H18 . . 0.954 ?
C7 H17 . . 0.957 ?
N2 H2 . . 0.875 ?
N2 H3 . . 0.866 ?
N2 H4 . . 0.869 ?
C4 C3 . . 1.510(2) ?
C4 H11 . . 0.963 ?
C4 H12 . . 0.965 ?
C3 H9 . . 0.974 ?
C3 H10 . . 0.966 ?

loop_
_geom_hbond_atom_site_label_D
_geom_hbond_atom_site_label_H
_geom_hbond_atom_site_label_A
_geom_hbond_site_symmetry_D
_geom_hbond_site_symmetry_H
_geom_hbond_site_symmetry_A
_geom_hbond_distance_DH
_geom_hbond_distance_HA
_geom_hbond_distance_DA
_geom_hbond_angle_DHA
_geom_hbond_publ_flag
N2 H2 O . . 4_565 0.87 1.95 2.821(2) 173 yes
N2 H3 Cl2 . . . 0.866 2.429 3.209(2) 150.2 yes
C1 H6 Cl2 . . 2_566 0.961 2.719 3.653(2) 164.1 yes
C7 H18 Cl2 . . 3_556 0.954 2.695 3.644(2) 173.3 yes
C5 H14 Cl4 . . 2_566 0.976 2.824 3.657(2) 143.6 yes
N2 H4 Cl3 . . 3_556 0.869 2.543 3.320(2) 149.3 yes
N1 H1 Cl3 . . 3_656 0.875 2.424 3.206(2) 149.1 yes
C2 H7 Cl1 . . 3_656 0.966 2.736 3.677(2) 164.8 yes
